data_4509470
loop_
_publ_author_name
'Khan, M. Ishaque'
'Nome, Renata C.'
'Deb, Sangita'
'McNeely, James H.'
'Cage, Brant'
'Doedens, Robert J.'

_publ_section_title
;
 Inorganic&#x2212;Organic Hybrid Materials with Novel Framework
 Structures: Synthesis, Structure, and Magnetic Properties of
 [Ni(py)4]2V10O29and [Ni2(py)5(H2O)3]V4O12
;
_journal_issue 6
_journal_name_full 'Crystal Growth &amp; Design'
_journal_page_first 2848
_journal_paper_doi 10.1021/cg9001237
_journal_volume 9
_journal_year 2009
_chemical_formula_sum 'C25 H31 N5 Ni2 O15 V4'
_chemical_formula_weight 962.73
_chemical_name_systematic
; 
 ? 
;
_space_group_IT_number 29
_symmetry_cell_setting orthorhombic
_symmetry_space_group_name_Hall 'P 2c -2ac'
_symmetry_space_group_name_H-M 'P c a 21'
_atom_sites_solution_hydrogens geom
_atom_sites_solution_primary direct
_atom_sites_solution_secondary difmap
_audit_creation_method SHELXL-97
_cell_angle_alpha 90.00
_cell_angle_beta 90.00
_cell_angle_gamma 90.00
_cell_formula_units_Z 4
_cell_length_a 17.480(4)
_cell_length_b 11.444(3)
_cell_length_c 17.450(5)
_cell_measurement_reflns_used 999
_cell_measurement_temperature 169(2)
_cell_measurement_theta_max 28.24
_cell_measurement_theta_min 3.56
_cell_volume 3490.7(16)
_computing_cell_refinement 'Bruker SAINT'
_computing_data_collection 'Bruker SMART'
_computing_data_reduction 'Bruker SAINT'
_computing_molecular_graphics 'Bruker SHELXTL'
_computing_publication_material 'Bruker SHELXTL'
_computing_structure_refinement 'SHELXL-97 (Sheldrick, 1997)'
_computing_structure_solution 'SHELXS-97 (Sheldrick, 1990)'
_diffrn_ambient_temperature 169(2)
_diffrn_measured_fraction_theta_full 0.991
_diffrn_measured_fraction_theta_max 0.991
_diffrn_measurement_device_type 'CCD area detector'
_diffrn_measurement_method '25s frames at 0.3 deg omega increments'
_diffrn_radiation_monochromator graphite
_diffrn_radiation_source 'normal-focus sealed tube'
_diffrn_radiation_type MoK\a
_diffrn_radiation_wavelength 0.71073
_diffrn_reflns_av_R_equivalents 0.0267
_diffrn_reflns_av_sigmaI/netI 0.0267
_diffrn_reflns_limit_h_max 23
_diffrn_reflns_limit_h_min -23
_diffrn_reflns_limit_k_max 15
_diffrn_reflns_limit_k_min -15
_diffrn_reflns_limit_l_max 23
_diffrn_reflns_limit_l_min -23
_diffrn_reflns_number 35401
_diffrn_reflns_theta_full 28.30
_diffrn_reflns_theta_max 28.30
_diffrn_reflns_theta_min 1.78
_diffrn_standards_decay_% o
_exptl_absorpt_coefficient_mu 2.158
_exptl_absorpt_correction_T_max 1.000
_exptl_absorpt_correction_T_min 0.852
_exptl_absorpt_correction_type 'semi-empirical from equivalents'
_exptl_absorpt_process_details 'computed via SADABS'
_exptl_crystal_colour green
_exptl_crystal_density_diffrn 1.832
_exptl_crystal_density_method 'not measured'
_exptl_crystal_description plate
_exptl_crystal_F_000 1936
_exptl_crystal_size_max .23
_exptl_crystal_size_mid .19
_exptl_crystal_size_min .14
_refine_diff_density_max 0.394
_refine_diff_density_min -0.541
_refine_diff_density_rms 0.064
_refine_ls_abs_structure_details 'Flack H D (1983), Acta Cryst. A39, 876-881'
_refine_ls_abs_structure_Flack 0.025(6)
_refine_ls_extinction_method none
_refine_ls_goodness_of_fit_ref 1.105
_refine_ls_hydrogen_treatment constr
_refine_ls_matrix_type full
_refine_ls_number_parameters 460
_refine_ls_number_reflns 8366
_refine_ls_number_restraints 1
_refine_ls_restrained_S_all 1.105
_refine_ls_R_factor_all 0.0209
_refine_ls_R_factor_gt 0.0188
_refine_ls_shift/su_max 0.021
_refine_ls_shift/su_mean 0.002
_refine_ls_structure_factor_coef Fsqd
_refine_ls_weighting_details 'w=1/[\s^2^(Fo^2^)+(0.0250P)^2^] where P=(Fo^2^+2Fc^2^)/3'
_refine_ls_weighting_scheme calc
_refine_ls_wR_factor_gt 0.0469
_refine_ls_wR_factor_ref 0.0477
_reflns_number_gt 7977
_reflns_number_total 8366
_reflns_threshold_expression >2sigma(I)
_cod_data_source_file cg9001237sup1.cif
_cod_data_source_block isk117
_cod_original_cell_volume 3490.9(5)
_cod_original_sg_symbol_H-M Pca2(1)
_cod_database_code 4509470

loop_
_symmetry_equiv_pos_as_xyz
'x, y, z'
'-x, -y, z+1/2'
'x+1/2, -y, z'
'-x+1/2, y, z+1/2'

loop_
_atom_site_label
_atom_site_type_symbol
_atom_site_fract_x
_atom_site_fract_y
_atom_site_fract_z
_atom_site_U_iso_or_equiv
_atom_site_adp_type
_atom_site_occupancy
_atom_site_symmetry_multiplicity
_atom_site_calc_flag
_atom_site_refinement_flags
Ni1 Ni 0.545056(12) 0.090725(18) -0.245275(15) 0.00889(5) Uani 1 1 d .
Ni2 Ni 0.805192(11) 0.427328(18) -0.033591(15) 0.00882(5) Uani 1 1 d .
V1 V 0.598983(16) 0.10548(2) -0.042409(17) 0.00711(6) Uani 1 1 d .
V2 V 0.987581(16) 0.39951(2) 0.046373(18) 0.00766(6) Uani 1 1 d .
V3 V 0.596108(16) 0.39027(2) -0.029763(18) 0.00822(6) Uani 1 1 d .
V4 V 0.503882(16) 0.11504(2) -0.451750(19) 0.00776(6) Uani 1 1 d .
O1 O 0.53755(8) 0.27354(11) -0.24146(8) 0.0160(3) Uani 1 1 d .
H1A H 0.5471 0.3156 -0.2019 0.019 Uiso 1 1 d .
H1B H 0.5445 0.3106 -0.0830 0.019 Uiso 1 1 d .
O2 O 0.56350(8) 0.09477(11) -0.13018(8) 0.0147(3) Uani 1 1 d .
O3 O 0.52298(8) 0.09525(11) -0.36017(8) 0.0140(3) Uani 1 1 d .
O4 O 0.79623(7) 0.38184(13) 0.08261(9) 0.0186(3) Uani 1 1 d .
H4A H 0.8395 0.3731 0.1046 0.022 Uiso 1 1 d .
H4B H 0.7698 0.3227 0.0969 0.022 Uiso 1 1 d .
O5 O 0.81150(7) 0.25222(11) -0.06256(9) 0.0144(3) Uani 1 1 d .
H5A H 0.7715 0.2114 -0.0530 0.017 Uiso 1 1 d .
H5B H 0.8477 0.2177 -0.0389 0.017 Uiso 1 1 d .
O6 O 0.92177(7) 0.41815(11) -0.02074(7) 0.0112(3) Uani 1 1 d .
O7 O 0.69006(7) 0.40852(10) -0.03426(10) 0.0144(3) Uani 1 1 d .
O8 O 0.57203(8) 0.24403(10) -0.00185(8) 0.0149(3) Uani 1 1 d .
O9 O 0.56706(7) -0.01128(11) 0.01798(8) 0.0142(3) Uani 1 1 d .
O10 O 0.69238(7) 0.10021(11) -0.04697(9) 0.0149(3) Uani 1 1 d .
O11 O 1.03331(7) 0.26064(11) 0.03502(8) 0.0143(3) Uani 1 1 d .
O12 O 1.05834(7) 0.51134(11) 0.04166(8) 0.0127(3) Uani 1 1 d .
O13 O 0.94385(8) 0.40559(11) 0.13030(8) 0.0139(3) Uani 1 1 d .
O14 O 0.56025(8) 0.41858(12) -0.11431(8) 0.0169(3) Uani 1 1 d .
O15 O 0.58319(8) 0.10011(11) -0.50074(8) 0.0170(3) Uani 1 1 d .
N1 N 0.54876(9) -0.09643(12) -0.24576(12) 0.0137(3) Uani 1 1 d .
N2 N 0.66131(9) 0.11181(13) -0.27245(9) 0.0119(3) Uani 1 1 d .
N3 N 0.42794(9) 0.09141(13) -0.22659(9) 0.0130(3) Uani 1 1 d .
N4 N 0.81162(8) 0.47351(13) -0.14838(9) 0.0113(3) Uani 1 1 d .
N5 N 0.80244(9) 0.60533(13) -0.00686(10) 0.0127(3) Uani 1 1 d .
C1 C 0.53466(12) -0.15820(18) -0.30971(12) 0.0207(4) Uani 1 1 d .
H1 H 0.5224 -0.1171 -0.3554 0.025 Uiso 1 1 calc R
C2 C 0.53724(14) -0.2794(2) -0.31208(14) 0.0272(5) Uani 1 1 d .
H2 H 0.5271 -0.3198 -0.3585 0.033 Uiso 1 1 calc R
C3 C 0.55468(11) -0.34036(16) -0.24597(15) 0.0231(4) Uani 1 1 d .
H3 H 0.5576 -0.4232 -0.2463 0.028 Uiso 1 1 calc R
C4 C 0.56779(12) -0.27826(19) -0.17936(14) 0.0247(5) Uani 1 1 d .
H4 H 0.5792 -0.3177 -0.1328 0.030 Uiso 1 1 calc R
C5 C 0.56401(11) -0.15656(18) -0.18173(12) 0.0191(4) Uani 1 1 d .
H5 H 0.5727 -0.1143 -0.1357 0.023 Uiso 1 1 calc R
C6 C 0.69037(11) 0.06380(18) -0.33634(12) 0.0185(4) Uani 1 1 d .
H6 H 0.6589 0.0124 -0.3653 0.022 Uiso 1 1 calc R
C7 C 0.76409(12) 0.08565(19) -0.36216(13) 0.0220(4) Uani 1 1 d .
H7 H 0.7825 0.0506 -0.4079 0.026 Uiso 1 1 calc R
C8 C 0.81042(11) 0.16004(19) -0.31947(12) 0.0198(4) Uani 1 1 d .
H8 H 0.8612 0.1767 -0.3356 0.024 Uiso 1 1 calc R
C9 C 0.78172(10) 0.20894(17) -0.25374(12) 0.0173(4) Uani 1 1 d .
H9 H 0.8123 0.2599 -0.2236 0.021 Uiso 1 1 calc R
C10 C 0.70719(10) 0.18296(16) -0.23180(11) 0.0142(4) Uani 1 1 d .
H10 H 0.6878 0.2169 -0.1861 0.017 Uiso 1 1 calc R
C11 C 0.39493(11) 0.02713(17) -0.17112(11) 0.0164(4) Uani 1 1 d .
H11 H 0.4262 -0.0236 -0.1416 0.020 Uiso 1 1 calc R
C12 C 0.31793(11) 0.03157(19) -0.15527(13) 0.0232(5) Uani 1 1 d .
H12 H 0.2969 -0.0155 -0.1157 0.028 Uiso 1 1 calc R
C13 C 0.27145(12) 0.10481(19) -0.19732(15) 0.0263(5) Uani 1 1 d .
H13 H 0.2182 0.1093 -0.1871 0.032 Uiso 1 1 calc R
C14 C 0.30442(11) 0.17204(19) -0.25510(14) 0.0244(5) Uani 1 1 d .
H14 H 0.2740 0.2234 -0.2851 0.029 Uiso 1 1 calc R
C15 C 0.38235(11) 0.16250(18) -0.26792(12) 0.0182(4) Uani 1 1 d .
H15 H 0.4047 0.2080 -0.3076 0.022 Uiso 1 1 calc R
C16 C 0.74742(11) 0.49345(16) -0.18820(12) 0.0153(4) Uani 1 1 d .
H16 H 0.6997 0.4910 -0.1622 0.018 Uiso 1 1 calc R
C17 C 0.74826(11) 0.51759(18) -0.26613(11) 0.0197(4) Uani 1 1 d .
H17 H 0.7018 0.5312 -0.2929 0.024 Uiso 1 1 calc R
C18 C 0.81751(11) 0.52169(19) -0.30443(12) 0.0212(4) Uani 1 1 d .
H18 H 0.8194 0.5358 -0.3580 0.025 Uiso 1 1 calc R
C19 C 0.88402(11) 0.50472(18) -0.26279(11) 0.0186(4) Uani 1 1 d .
H19 H 0.9325 0.5093 -0.2873 0.022 Uiso 1 1 calc R
C20 C 0.87920(10) 0.48108(17) -0.18518(12) 0.0162(4) Uani 1 1 d .
H20 H 0.9251 0.4698 -0.1569 0.019 Uiso 1 1 calc R
C21 C 0.73685(10) 0.66149(16) 0.00960(11) 0.0149(4) Uani 1 1 d .
H21 H 0.6914 0.6168 0.0151 0.018 Uiso 1 1 calc R
C22 C 0.73270(11) 0.78205(18) 0.01896(12) 0.0194(4) Uani 1 1 d .
H22 H 0.6854 0.8191 0.0302 0.023 Uiso 1 1 calc R
C23 C 0.79951(11) 0.84697(17) 0.01140(12) 0.0192(4) Uani 1 1 d .
H23 H 0.7987 0.9295 0.0174 0.023 Uiso 1 1 calc R
C24 C 0.86698(11) 0.78966(18) -0.00488(13) 0.0214(4) Uani 1 1 d .
H24 H 0.9134 0.8322 -0.0097 0.026 Uiso 1 1 calc R
C25 C 0.86643(10) 0.66954(17) -0.01422(12) 0.0195(4) Uani 1 1 d .
H25 H 0.9130 0.6310 -0.0263 0.023 Uiso 1 1 calc R

loop_
_atom_site_aniso_label
_atom_site_aniso_U_11
_atom_site_aniso_U_22
_atom_site_aniso_U_33
_atom_site_aniso_U_23
_atom_site_aniso_U_13
_atom_site_aniso_U_12
Ni1 0.01110(10) 0.00867(10) 0.00690(10) 0.00054(9) -0.00126(9) -0.00134(8)
Ni2 0.00741(9) 0.00869(10) 0.01037(11) 0.00089(9) 0.00038(8) -0.00058(8)
V1 0.00830(13) 0.00625(13) 0.00678(15) 0.00045(12) 0.00051(11) -0.00126(9)
V2 0.00865(13) 0.00620(13) 0.00812(14) 0.00128(12) -0.00047(11) -0.00079(10)
V3 0.00750(13) 0.00652(13) 0.01064(16) -0.00129(13) -0.00024(11) 0.00019(9)
V4 0.01000(13) 0.00640(14) 0.00689(14) -0.00033(12) -0.00030(11) -0.00098(10)
O1 0.0287(7) 0.0098(6) 0.0095(6) -0.0022(6) -0.0003(6) -0.0012(5)
O2 0.0200(7) 0.0142(7) 0.0098(7) 0.0006(5) -0.0021(6) -0.0016(5)
O3 0.0177(7) 0.0147(7) 0.0097(7) 0.0006(5) -0.0027(5) -0.0024(5)
O4 0.0128(7) 0.0276(8) 0.0156(7) 0.0046(6) 0.0027(5) -0.0018(5)
O5 0.0099(6) 0.0107(6) 0.0227(8) -0.0001(5) -0.0026(5) -0.0010(4)
O6 0.0102(6) 0.0128(6) 0.0106(7) 0.0023(5) -0.0010(5) -0.0007(4)
O7 0.0091(5) 0.0127(6) 0.0213(7) -0.0001(6) 0.0015(6) 0.0002(4)
O8 0.0176(7) 0.0091(6) 0.0179(7) -0.0014(5) 0.0061(5) -0.0007(5)
O9 0.0178(7) 0.0115(6) 0.0132(7) 0.0046(5) 0.0022(5) -0.0041(5)
O10 0.0106(6) 0.0146(6) 0.0195(8) 0.0012(5) 0.0019(5) -0.0001(5)
O11 0.0136(6) 0.0079(6) 0.0214(8) 0.0001(5) 0.0025(5) 0.0012(5)
O12 0.0148(6) 0.0107(6) 0.0126(7) 0.0026(5) -0.0028(5) -0.0052(5)
O13 0.0171(7) 0.0139(7) 0.0108(7) 0.0028(5) 0.0006(5) -0.0004(5)
O14 0.0192(7) 0.0174(7) 0.0141(7) -0.0016(6) -0.0043(5) 0.0024(5)
O15 0.0166(7) 0.0166(7) 0.0179(7) -0.0007(6) 0.0062(5) -0.0004(5)
N1 0.0124(7) 0.0125(7) 0.0161(8) 0.0005(7) 0.0001(6) -0.0011(6)
N2 0.0128(7) 0.0131(8) 0.0098(8) 0.0020(6) 0.0001(6) -0.0010(6)
N3 0.0146(7) 0.0129(7) 0.0114(8) -0.0012(6) 0.0004(6) -0.0013(6)
N4 0.0120(7) 0.0094(7) 0.0124(8) -0.0013(6) 0.0001(6) -0.0004(5)
N5 0.0150(8) 0.0109(7) 0.0123(8) 0.0013(6) -0.0011(6) -0.0010(6)
C1 0.0307(11) 0.0149(10) 0.0165(11) -0.0006(8) 0.0008(8) -0.0046(8)
C2 0.0380(13) 0.0166(10) 0.0269(13) -0.0069(9) 0.0042(9) -0.0068(9)
C3 0.0210(10) 0.0104(9) 0.0378(12) -0.0013(10) 0.0028(9) -0.0003(7)
C4 0.0291(12) 0.0157(10) 0.0292(12) 0.0064(9) -0.0049(9) -0.0004(9)
C5 0.0226(10) 0.0157(10) 0.0191(10) 0.0015(8) -0.0038(8) -0.0011(8)
C6 0.0165(9) 0.0237(11) 0.0153(10) -0.0041(8) -0.0010(7) -0.0020(7)
C7 0.0184(10) 0.0321(12) 0.0156(11) -0.0035(9) 0.0029(8) -0.0009(8)
C8 0.0135(9) 0.0269(11) 0.0189(11) 0.0038(9) 0.0016(7) -0.0058(8)
C9 0.0165(9) 0.0151(9) 0.0202(11) 0.0010(8) -0.0029(8) -0.0048(7)
C10 0.0169(9) 0.0133(9) 0.0123(9) 0.0005(7) -0.0014(7) -0.0016(7)
C11 0.0223(10) 0.0136(9) 0.0132(10) -0.0003(7) 0.0019(7) -0.0035(7)
C12 0.0244(10) 0.0216(11) 0.0235(11) -0.0059(9) 0.0099(9) -0.0093(9)
C13 0.0133(10) 0.0275(12) 0.0382(14) -0.0110(10) 0.0057(9) -0.0011(8)
C14 0.0175(10) 0.0240(11) 0.0317(13) -0.0032(10) -0.0038(8) 0.0049(8)
C15 0.0175(9) 0.0182(10) 0.0189(11) 0.0025(8) -0.0018(7) 0.0004(7)
C16 0.0135(9) 0.0162(9) 0.0160(10) -0.0004(8) -0.0004(7) 0.0015(7)
C17 0.0185(9) 0.0251(10) 0.0155(11) 0.0001(8) -0.0051(7) 0.0044(8)
C18 0.0275(11) 0.0222(11) 0.0139(10) 0.0036(8) -0.0005(8) 0.0025(8)
C19 0.0157(9) 0.0246(11) 0.0154(10) 0.0033(8) 0.0050(7) -0.0008(8)
C20 0.0120(9) 0.0196(10) 0.0169(10) 0.0024(8) -0.0015(7) -0.0023(7)
C21 0.0146(9) 0.0167(9) 0.0135(10) -0.0023(8) 0.0022(7) -0.0016(7)
C22 0.0205(10) 0.0175(10) 0.0202(10) -0.0022(8) 0.0044(8) 0.0046(8)
C23 0.0268(10) 0.0115(9) 0.0193(11) -0.0025(8) -0.0025(8) -0.0019(8)
C24 0.0200(10) 0.0155(10) 0.0285(11) 0.0006(9) -0.0027(8) -0.0067(7)
C25 0.0131(9) 0.0157(10) 0.0297(12) 0.0011(8) -0.0017(8) 0.0011(7)

loop_
_atom_type_symbol
_atom_type_description
_atom_type_scat_dispersion_real
_atom_type_scat_dispersion_imag
_atom_type_scat_source
C C 0.0033 0.0016 'International Tables Vol C Tables 4.2.6.8 and 6.1.1.4'
H H 0.0000 0.0000 'International Tables Vol C Tables 4.2.6.8 and 6.1.1.4'
N N 0.0061 0.0033 'International Tables Vol C Tables 4.2.6.8 and 6.1.1.4'
O O 0.0106 0.0060 'International Tables Vol C Tables 4.2.6.8 and 6.1.1.4'
V V 0.3005 0.5294 'International Tables Vol C Tables 4.2.6.8 and 6.1.1.4'
Ni Ni 0.3393 1.1124 'International Tables Vol C Tables 4.2.6.8 and 6.1.1.4'

loop_
_geom_angle_atom_site_label_1
_geom_angle_atom_site_label_2
_geom_angle_atom_site_label_3
_geom_angle
_geom_angle_site_symmetry_1
_geom_angle_site_symmetry_3
O2 Ni1 O3 176.72(6) . .
O2 Ni1 N3 90.07(6) . .
O3 Ni1 N3 88.15(6) . .
O2 Ni1 O1 87.47(6) . .
O3 Ni1 O1 89.66(5) . .
N3 Ni1 O1 85.96(6) . .
O2 Ni1 N2 93.84(6) . .
O3 Ni1 N2 87.61(6) . .
N3 Ni1 N2 172.06(6) . .
O1 Ni1 N2 87.31(5) . .
O2 Ni1 N1 91.25(7) . .
O3 Ni1 N1 91.56(7) . .
N3 Ni1 N1 91.96(6) . .
O1 Ni1 N1 177.55(7) . .
N2 Ni1 N1 94.86(6) . .
O7 Ni2 O6 169.19(5) . .
O7 Ni2 O5 87.05(5) . .
O6 Ni2 O5 85.65(5) . .
O7 Ni2 N4 94.32(6) . .
O6 Ni2 N4 93.71(5) . .
O5 Ni2 N4 90.45(6) . .
O7 Ni2 N5 94.71(5) . .
O6 Ni2 N5 92.77(5) . .
O5 Ni2 N5 177.85(6) . .
N4 Ni2 N5 88.19(6) . .
O7 Ni2 O4 84.55(6) . .
O6 Ni2 O4 87.47(5) . .
O5 Ni2 O4 89.99(6) . .
N4 Ni2 O4 178.77(5) . .
N5 Ni2 O4 91.40(6) . .
O10 V1 O2 109.02(7) . .
O10 V1 O9 108.19(6) . .
O2 V1 O9 111.84(6) . .
O10 V1 O8 108.24(6) . .
O2 V1 O8 109.32(7) . .
O9 V1 O8 110.15(6) . .
O13 V2 O6 107.45(7) . .
O13 V2 O12 109.37(7) . .
O6 V2 O12 110.93(6) . .
O13 V2 O11 109.99(6) . .
O6 V2 O11 110.27(6) . .
O12 V2 O11 108.82(6) . .
O14 V3 O7 108.19(8) . .
O14 V3 O8 109.88(7) . .
O7 V3 O8 111.29(6) . .
O14 V3 O12 111.05(7) . 3_465
O7 V3 O12 108.45(7) . 3_465
O8 V3 O12 107.99(6) . 3_465
O15 V4 O3 108.68(7) . .
O15 V4 O9 111.22(7) . 2_654
O3 V4 O9 109.52(7) . 2_654
O15 V4 O11 109.55(6) . 4_654
O3 V4 O11 108.91(7) . 4_654
O9 V4 O11 108.93(6) 2_654 4_654
V1 O2 Ni1 166.76(9) . .
V4 O3 Ni1 173.49(8) . .
V2 O6 Ni2 140.69(8) . .
V3 O7 Ni2 176.75(10) . .
V3 O8 V1 130.86(8) . .
V1 O9 V4 151.81(8) . 2_655
V2 O11 V4 130.18(7) . 4_655
V2 O12 V3 137.22(8) . 3_565
C5 N1 C1 117.32(16) . .
C5 N1 Ni1 121.10(15) . .
C1 N1 Ni1 121.57(15) . .
C6 N2 C10 117.40(16) . .
C6 N2 Ni1 120.42(13) . .
C10 N2 Ni1 121.82(13) . .
C11 N3 C15 117.47(17) . .
C11 N3 Ni1 122.31(13) . .
C15 N3 Ni1 120.13(13) . .
C16 N4 C20 118.45(17) . .
C16 N4 Ni2 119.93(13) . .
C20 N4 Ni2 121.60(12) . .
C25 N5 C21 117.92(16) . .
C25 N5 Ni2 119.49(13) . .
C21 N5 Ni2 122.20(12) . .
N1 C1 C2 123.0(2) . .
C3 C2 C1 119.1(2) . .
C4 C3 C2 118.61(18) . .
C3 C4 C5 118.7(2) . .
N1 C5 C4 123.2(2) . .
N2 C6 C7 123.16(19) . .
C6 C7 C8 118.5(2) . .
C9 C8 C7 118.99(18) . .
C8 C9 C10 119.08(18) . .
N2 C10 C9 122.88(18) . .
N3 C11 C12 122.97(19) . .
C11 C12 C13 119.5(2) . .
C12 C13 C14 118.50(19) . .
C13 C14 C15 118.7(2) . .
N3 C15 C14 122.87(19) . .
N4 C16 C17 122.24(18) . .
C18 C17 C16 119.30(18) . .
C17 C18 C19 118.45(19) . .
C18 C19 C20 119.34(18) . .
N4 C20 C19 122.17(18) . .
N5 C21 C22 122.90(17) . .
C21 C22 C23 118.37(18) . .
C24 C23 C22 118.92(19) . .
C23 C24 C25 119.38(18) . .
N5 C25 C24 122.50(17) . .

loop_
_geom_bond_atom_site_label_1
_geom_bond_atom_site_label_2
_geom_bond_distance
_geom_bond_site_symmetry_2
Ni1 O2 2.0346(14) .
Ni1 O3 2.0424(14) .
Ni1 N3 2.0731(16) .
Ni1 O1 2.0974(13) .
Ni1 N2 2.1006(16) .
Ni1 N1 2.1429(15) .
Ni2 O7 2.0239(12) .
Ni2 O6 2.0527(12) .
Ni2 O5 2.0698(13) .
Ni2 N4 2.0747(16) .
Ni2 N5 2.0904(16) .
Ni2 O4 2.0993(15) .
V1 O10 1.6356(12) .
V1 O2 1.6570(14) .
V1 O9 1.7909(13) .
V1 O8 1.7992(13) .
V2 O13 1.6535(14) .
V2 O6 1.6555(13) .
V2 O12 1.7818(12) .
V2 O11 1.7900(13) .
V3 O14 1.6354(15) .
V3 O7 1.6574(12) .
V3 O8 1.7932(12) .
V3 O12 1.8047(13) 3_465
V4 O15 1.6377(14) .
V4 O3 1.6481(14) .
V4 O9 1.7963(13) 2_654
V4 O11 1.8035(13) 4_654
O9 V4 1.7963(13) 2_655
O11 V4 1.8035(13) 4_655
O12 V3 1.8047(13) 3_565
N1 C5 1.339(3) .
N1 C1 1.344(3) .
N2 C6 1.343(3) .
N2 C10 1.345(2) .
N3 C11 1.346(2) .
N3 C15 1.348(2) .
N4 C16 1.340(2) .
N4 C20 1.347(2) .
N5 C25 1.345(2) .
N5 C21 1.345(2) .
C1 C2 1.388(3) .
C2 C3 1.382(3) .
C3 C4 1.382(3) .
C4 C5 1.395(3) .
C6 C7 1.388(3) .
C7 C8 1.391(3) .
C8 C9 1.371(3) .
C9 C10 1.390(2) .
C11 C12 1.375(3) .
C12 C13 1.379(3) .
C13 C14 1.393(3) .
C14 C15 1.385(3) .
C16 C17 1.388(3) .
C17 C18 1.384(3) .
C18 C19 1.385(3) .
C19 C20 1.384(3) .
C21 C22 1.391(3) .
C22 C23 1.390(3) .
C23 C24 1.379(3) .
C24 C25 1.384(3) .
